data_4346866
loop_
_publ_author_name
'Mognon, Lorenzo'
'Benet-Buchholz, Jordi'
'Llobet, Antoni'

_publ_section_title
;
 Single Site Isomeric Ru WOCs with an Electron-Withdrawing Group:
 Synthesis, Electrochemical Characterization, and Reactivity.
;
_journal_issue 24
_journal_name_full 'Inorganic chemistry'
_journal_page_first 11948
_journal_page_last 11957
_journal_paper_doi 10.1021/acs.inorgchem.5b02260
_journal_volume 54
_journal_year 2015
_chemical_formula_sum 'C26 H24 Cl2 N6 O11 Ru'
_chemical_formula_weight 768.48
_space_group_IT_number 14
_space_group_name_Hall '-P 2yn'
_space_group_name_H-M_alt 'P 1 21/n 1'
_symmetry_cell_setting monoclinic
_symmetry_space_group_name_H-M 'P 1 21/n 1'
_atom_sites_solution_hydrogens mixed
_audit_creation_method SHELXL-2014
_cell_angle_alpha 90
_cell_angle_beta 96.4100(10)
_cell_angle_gamma 90
_cell_formula_units_Z 4
_cell_length_a 11.6059(3)
_cell_length_b 15.1634(4)
_cell_length_c 16.5717(4)
_cell_measurement_reflns_used 9037
_cell_measurement_temperature 100(2)
_cell_measurement_theta_max 37.70
_cell_measurement_theta_min 2.69
_cell_volume 2898.14(13)
_computing_cell_refinement 'Bruker APEX2 v2011.4-0'
_computing_data_collection 'Bruker APEX2 v2011.4-0'
_computing_data_reduction 'Bruker SAINT V7.60A'
_computing_molecular_graphics 'Bruker SHELXTL'
_computing_publication_material 'Bruker SHELXTL'
_computing_structure_refinement 'SHELXL-2014 (Sheldrick, 2014)'
_computing_structure_solution Sir2011
_diffrn_ambient_temperature 100(2)
_diffrn_detector_area_resol_mean 512
_diffrn_detector_type '4K CCD area detector APEX II'
_diffrn_measured_fraction_theta_full 0.999
_diffrn_measured_fraction_theta_max 0.963
_diffrn_measurement_device_type 'Kappa 4-axis goniometer bruker-nonius'
_diffrn_measurement_method
;
 Fullsphere data collection, phi and omega scans
;
_diffrn_measurement_specimen_support 'magnetic support with MicroMount'
_diffrn_radiation_monochromator 'Multilayer Montel 200 mirrors'
_diffrn_radiation_type MoK\a
_diffrn_radiation_wavelength 0.71073
_diffrn_reflns_av_R_equivalents 0.0236
_diffrn_reflns_av_unetI/netI 0.0183
_diffrn_reflns_Laue_measured_fraction_full 0.999
_diffrn_reflns_Laue_measured_fraction_max 0.963
_diffrn_reflns_limit_h_max 20
_diffrn_reflns_limit_h_min -19
_diffrn_reflns_limit_k_max 25
_diffrn_reflns_limit_k_min -26
_diffrn_reflns_limit_l_max 28
_diffrn_reflns_limit_l_min -28
_diffrn_reflns_number 74304
_diffrn_reflns_point_group_measured_fraction_full 0.999
_diffrn_reflns_point_group_measured_fraction_max 0.963
_diffrn_reflns_theta_full 25.242
_diffrn_reflns_theta_max 38.097
_diffrn_reflns_theta_min 1.826
_diffrn_source 'Rotating anode X-ray tube'
_diffrn_source_current 70
_diffrn_source_power 50
_diffrn_source_size '0.3 mm x 0.3 mm fine focus'
_diffrn_source_type 'Bruker-Nonius FR 591'
_exptl_absorpt_coefficient_mu 0.798
_exptl_absorpt_correction_T_max 0.969
_exptl_absorpt_correction_T_min 0.926
_exptl_absorpt_correction_type empirical
_exptl_absorpt_process_details
; 
 SADABS Version 2008/1 Bruker-Nonius
 Blessing, Acta Cryst. (1995) A51 33-38
;
_exptl_crystal_colour purple
_exptl_crystal_density_diffrn 1.761
_exptl_crystal_description block
_exptl_crystal_F_000 1552
_exptl_crystal_size_max 0.04
_exptl_crystal_size_mid 0.04
_exptl_crystal_size_min 0.04
_refine_diff_density_max 1.598
_refine_diff_density_min -0.583
_refine_diff_density_rms 0.086
_refine_ls_extinction_method none
_refine_ls_goodness_of_fit_ref 1.036
_refine_ls_hydrogen_treatment noref
_refine_ls_matrix_type full
_refine_ls_number_parameters 425
_refine_ls_number_reflns 15302
_refine_ls_number_restraints 0
_refine_ls_restrained_S_all 1.036
_refine_ls_R_factor_all 0.0323
_refine_ls_R_factor_gt 0.0262
_refine_ls_shift/su_max 0.001
_refine_ls_shift/su_mean 0.000
_refine_ls_structure_factor_coef Fsqd
_refine_ls_weighting_details 'w=1/[\s^2^(Fo^2^)+(0.0333P)^2^+1.6267P] where P=(Fo^2^+2Fc^2^)/3'
_refine_ls_weighting_scheme calc
_refine_ls_wR_factor_gt 0.0659
_refine_ls_wR_factor_ref 0.0692
_reflns_Friedel_coverage 0.000
_reflns_number_gt 13431
_reflns_number_total 15302
_reflns_threshold_expression 'I > 2\s(I)'
_cod_data_source_file ic5b02260_si_002.cif
_cod_data_source_block mo_LM309RXN_0m
_cod_depositor_comments
;
The following automatic conversions were performed:

data item '_symmetry_cell_setting' value 'Monoclinic' was changed to
'monoclinic' in accordance with the
/home/saulius/struct/COD-crude-data/automatic-downloads/DataCite-retrospective/ACS/depositions/lib/dictionaries/cif_core.dic
dictionary named 'cif_core.dic' version 2.4.2 last updated on
2011-04-26.

Automatic conversion script
Id: cif_fix_values 6909 2019-04-08 15:41:33Z antanas 
;
_cod_original_sg_symbol_H-M P2(1)/n
_cod_database_code 4346866
_shelx_space_group_comment
;
The symmetry employed for this shelxl refinement is uniquely defined
by the following loop, which should always be used as a source of
symmetry information in preference to the above space-group names.
They are only intended as comments.
;
_shelx_estimated_absorpt_t_min 0.969
_shelx_estimated_absorpt_t_max 0.969
_shelxl_version_number 2014-3

loop_
_space_group_symop_operation_xyz
'x, y, z'
'-x+1/2, y+1/2, -z+1/2'
'-x, -y, -z'
'x-1/2, -y-1/2, z-1/2'

loop_
_atom_site_label
_atom_site_type_symbol
_atom_site_fract_x
_atom_site_fract_y
_atom_site_fract_z
_atom_site_U_iso_or_equiv
_atom_site_adp_type
_atom_site_occupancy
_atom_site_site_symmetry_order
_atom_site_calc_flag
_atom_site_refinement_flags_posn
_atom_site_refinement_flags_adp
Ru1 Ru 0.07691(2) 0.56252(2) 0.23261(2) 0.01083(2) Uani 1 1 d . .
N1 N 0.10886(7) 0.45132(5) 0.17015(5) 0.01253(12) Uani 1 1 d . .
N2 N -0.05228(7) 0.56696(5) 0.13457(5) 0.01351(13) Uani 1 1 d . .
N3 N -0.14641(7) 0.61578(6) 0.11182(5) 0.01460(13) Uani 1 1 d . .
H3N H -0.1519(15) 0.6647(12) 0.1308(11) 0.022 Uiso 1 1 d . U
N4 N 0.22186(7) 0.62816(5) 0.19786(5) 0.01305(12) Uani 1 1 d . .
N5 N 0.19038(7) 0.53957(5) 0.32680(5) 0.01241(12) Uani 1 1 d . .
N6 N -0.02319(7) 0.48866(6) 0.30230(5) 0.01491(13) Uani 1 1 d . .
O1 O -0.35636(8) 0.68818(6) 0.04260(6) 0.02310(16) Uani 1 1 d . .
O2 O -0.38832(7) 0.56533(5) -0.03378(5) 0.01778(13) Uani 1 1 d . .
O3 O 0.03265(7) 0.67919(5) 0.29588(5) 0.01548(12) Uani 1 1 d . .
H3O1 H -0.0136(16) 0.6712(12) 0.3252(11) 0.023 Uiso 1 1 d . U
H3O2 H 0.0094(16) 0.7149(12) 0.2636(11) 0.023 Uiso 1 1 d . U
C1 C 0.20166(8) 0.39855(6) 0.18723(6) 0.01486(15) Uani 1 1 d . .
H1 H 0.2604 0.4159 0.2287 0.018 Uiso 1 1 calc R U
C2 C 0.21477(9) 0.31987(7) 0.14654(6) 0.01639(16) Uani 1 1 d . .
H2 H 0.2821 0.2847 0.1593 0.020 Uiso 1 1 calc R U
C3 C 0.12827(9) 0.29323(7) 0.08692(7) 0.01722(16) Uani 1 1 d . .
H3A H 0.1352 0.2393 0.0587 0.021 Uiso 1 1 calc R U
C4 C 0.03156(9) 0.34651(6) 0.06914(6) 0.01600(16) Uani 1 1 d . .
H4 H -0.0295 0.3290 0.0294 0.019 Uiso 1 1 calc R U
C5 C 0.02527(8) 0.42582(6) 0.11026(6) 0.01320(14) Uani 1 1 d . .
C6 C -0.06718(8) 0.49011(6) 0.09316(6) 0.01337(14) Uani 1 1 d . .
C7 C -0.17264(8) 0.49077(6) 0.04296(6) 0.01459(15) Uani 1 1 d . .
H7 H -0.2043 0.4454 0.0077 0.018 Uiso 1 1 calc R U
C8 C -0.22033(8) 0.57216(6) 0.05623(6) 0.01429(15) Uani 1 1 d . .
C9 C -0.32844(8) 0.61559(7) 0.02180(6) 0.01564(15) Uani 1 1 d . .
C10 C -0.49652(9) 0.60391(8) -0.07206(7) 0.02134(19) Uani 1 1 d . .
H10A H -0.4835 0.6656 -0.0885 0.026 Uiso 1 1 calc R U
H10B H -0.5561 0.6037 -0.0337 0.026 Uiso 1 1 calc R U
C11 C -0.53573(11) 0.54860(10) -0.14526(8) 0.0272(2) Uani 1 1 d . .
H11A H -0.4779 0.5517 -0.1840 0.041 Uiso 1 1 calc R U
H11B H -0.6102 0.5708 -0.1711 0.041 Uiso 1 1 calc R U
H11C H -0.5447 0.4872 -0.1285 0.041 Uiso 1 1 calc R U
C12 C 0.23355(9) 0.67234(7) 0.12892(6) 0.01733(16) Uani 1 1 d . .
H12 H 0.1676 0.6785 0.0899 0.021 Uiso 1 1 calc R U
C13 C 0.33793(11) 0.70954(8) 0.11207(7) 0.0223(2) Uani 1 1 d . .
H13 H 0.3429 0.7398 0.0624 0.027 Uiso 1 1 calc R U
C14 C 0.43449(10) 0.70163(8) 0.16905(8) 0.0233(2) Uani 1 1 d . .
H14 H 0.5068 0.7260 0.1588 0.028 Uiso 1 1 calc R U
C15 C 0.42391(9) 0.65761(8) 0.24127(7) 0.01916(17) Uani 1 1 d . .
H15 H 0.4888 0.6520 0.2813 0.023 Uiso 1 1 calc R U
C16 C 0.31703(8) 0.62177(6) 0.25447(6) 0.01396(14) Uani 1 1 d . .
C17 C 0.29792(8) 0.57434(6) 0.32925(6) 0.01340(14) Uani 1 1 d . .
C18 C 0.37662(9) 0.56355(7) 0.39828(6) 0.01662(16) Uani 1 1 d . .
H18 H 0.4518 0.5889 0.4013 0.020 Uiso 1 1 calc R U
C19 C 0.34286(10) 0.51487(7) 0.46279(6) 0.01905(17) Uani 1 1 d . .
H19 H 0.3957 0.5066 0.5103 0.023 Uiso 1 1 calc R U
C20 C 0.23269(10) 0.47818(7) 0.45851(6) 0.01805(17) Uani 1 1 d . .
H20 H 0.2100 0.4440 0.5021 0.022 Uiso 1 1 calc R U
C21 C 0.15624(8) 0.49262(6) 0.38895(6) 0.01421(14) Uani 1 1 d . .
C22 C 0.03527(9) 0.46197(6) 0.37428(6) 0.01503(15) Uani 1 1 d . .
C23 C -0.01724(10) 0.40964(7) 0.42852(7) 0.01993(18) Uani 1 1 d . .
H23 H 0.0243 0.3924 0.4787 0.024 Uiso 1 1 calc R U
C24 C -0.13143(11) 0.38287(8) 0.40832(8) 0.0241(2) Uani 1 1 d . .
H24 H -0.1690 0.3472 0.4446 0.029 Uiso 1 1 calc R U
C25 C -0.18974(11) 0.40882(9) 0.33471(9) 0.0265(2) Uani 1 1 d . .
H25 H -0.2672 0.3901 0.3193 0.032 Uiso 1 1 calc R U
C26 C -0.13362(10) 0.46232(8) 0.28395(8) 0.02166(19) Uani 1 1 d . .
H26 H -0.1747 0.4812 0.2342 0.026 Uiso 1 1 calc R U
Cl1A Cl 0.49911(2) 0.34299(2) 0.36135(2) 0.01504(4) Uani 1 1 d . .
O1A O 0.38652(8) 0.33618(7) 0.31654(6) 0.02882(19) Uani 1 1 d . .
O2A O 0.54251(8) 0.43088(5) 0.35598(6) 0.02219(15) Uani 1 1 d . .
O3A O 0.49391(10) 0.31776(8) 0.44390(6) 0.0306(2) Uani 1 1 d . .
O4A O 0.57750(8) 0.28329(6) 0.32414(6) 0.02383(16) Uani 1 1 d . .
Cl1B Cl 0.75202(2) 0.20446(2) 0.13755(2) 0.02202(5) Uani 1 1 d . .
O1B O 0.64095(8) 0.16641(8) 0.10361(6) 0.02866(19) Uani 1 1 d . .
O2B O 0.84330(9) 0.15582(9) 0.10719(8) 0.0398(3) Uani 1 1 d . .
O3B O 0.76059(13) 0.19665(12) 0.22402(7) 0.0542(4) Uani 1 1 d . .
O4B O 0.75544(13) 0.29423(9) 0.11272(14) 0.0671(5) Uani 1 1 d . .

loop_
_atom_site_aniso_label
_atom_site_aniso_U_11
_atom_site_aniso_U_22
_atom_site_aniso_U_33
_atom_site_aniso_U_23
_atom_site_aniso_U_13
_atom_site_aniso_U_12
Ru1 0.00872(3) 0.01221(3) 0.01126(3) -0.00033(2) -0.00022(2) -0.00033(2)
N1 0.0109(3) 0.0131(3) 0.0131(3) 0.0001(2) -0.0005(2) 0.0001(2)
N2 0.0110(3) 0.0136(3) 0.0152(3) -0.0008(2) -0.0017(2) 0.0010(2)
N3 0.0117(3) 0.0141(3) 0.0172(3) -0.0016(3) -0.0020(3) 0.0017(2)
N4 0.0127(3) 0.0137(3) 0.0128(3) -0.0006(2) 0.0015(2) -0.0003(2)
N5 0.0114(3) 0.0137(3) 0.0117(3) -0.0007(2) -0.0001(2) 0.0006(2)
N6 0.0127(3) 0.0154(3) 0.0168(3) -0.0005(3) 0.0024(3) -0.0017(3)
O1 0.0191(3) 0.0194(3) 0.0293(4) -0.0043(3) -0.0039(3) 0.0051(3)
O2 0.0140(3) 0.0181(3) 0.0197(3) -0.0001(3) -0.0051(2) 0.0008(2)
O3 0.0146(3) 0.0161(3) 0.0160(3) -0.0004(2) 0.0028(2) 0.0005(2)
C1 0.0124(3) 0.0152(4) 0.0163(4) 0.0003(3) -0.0009(3) 0.0017(3)
C2 0.0157(4) 0.0140(4) 0.0191(4) 0.0006(3) 0.0001(3) 0.0027(3)
C3 0.0187(4) 0.0135(4) 0.0189(4) -0.0009(3) -0.0002(3) 0.0017(3)
C4 0.0163(4) 0.0137(3) 0.0171(4) -0.0014(3) -0.0019(3) 0.0002(3)
C5 0.0117(3) 0.0132(3) 0.0142(3) -0.0001(3) -0.0006(3) 0.0002(3)
C6 0.0118(3) 0.0135(3) 0.0141(3) -0.0008(3) -0.0016(3) 0.0006(3)
C7 0.0126(3) 0.0148(3) 0.0155(4) -0.0010(3) -0.0022(3) 0.0003(3)
C8 0.0117(3) 0.0151(4) 0.0153(4) -0.0004(3) -0.0016(3) 0.0004(3)
C9 0.0124(3) 0.0168(4) 0.0171(4) 0.0007(3) -0.0014(3) 0.0009(3)
C10 0.0144(4) 0.0239(5) 0.0239(5) 0.0027(4) -0.0059(3) 0.0026(3)
C11 0.0201(5) 0.0403(7) 0.0198(5) 0.0000(4) -0.0046(4) -0.0017(5)
C12 0.0194(4) 0.0178(4) 0.0151(4) 0.0009(3) 0.0035(3) -0.0007(3)
C13 0.0248(5) 0.0221(5) 0.0215(5) 0.0024(4) 0.0094(4) -0.0038(4)
C14 0.0191(4) 0.0243(5) 0.0280(5) -0.0002(4) 0.0091(4) -0.0054(4)
C15 0.0126(4) 0.0217(4) 0.0235(5) -0.0025(4) 0.0035(3) -0.0032(3)
C16 0.0114(3) 0.0149(3) 0.0156(4) -0.0019(3) 0.0015(3) -0.0008(3)
C17 0.0112(3) 0.0145(3) 0.0141(3) -0.0024(3) -0.0006(3) 0.0004(3)
C18 0.0138(4) 0.0179(4) 0.0171(4) -0.0031(3) -0.0031(3) 0.0020(3)
C19 0.0194(4) 0.0219(4) 0.0146(4) -0.0011(3) -0.0038(3) 0.0045(3)
C20 0.0206(4) 0.0203(4) 0.0128(4) 0.0013(3) 0.0002(3) 0.0042(3)
C21 0.0151(4) 0.0143(3) 0.0133(3) 0.0002(3) 0.0020(3) 0.0017(3)
C22 0.0158(4) 0.0136(3) 0.0163(4) 0.0004(3) 0.0045(3) 0.0006(3)
C23 0.0241(5) 0.0157(4) 0.0216(4) 0.0028(3) 0.0095(4) 0.0011(3)
C24 0.0256(5) 0.0173(4) 0.0321(6) 0.0013(4) 0.0148(4) -0.0030(4)
C25 0.0185(5) 0.0277(5) 0.0346(6) -0.0006(5) 0.0089(4) -0.0082(4)
C26 0.0140(4) 0.0265(5) 0.0246(5) 0.0003(4) 0.0027(3) -0.0058(4)
Cl1A 0.01419(8) 0.01548(9) 0.01477(9) 0.00134(7) -0.00143(7) -0.00005(7)
O1A 0.0182(4) 0.0348(5) 0.0307(5) 0.0056(4) -0.0096(3) -0.0027(3)
O2A 0.0257(4) 0.0137(3) 0.0277(4) -0.0026(3) 0.0053(3) -0.0013(3)
O3A 0.0363(5) 0.0385(5) 0.0167(4) 0.0078(3) 0.0013(3) -0.0023(4)
O4A 0.0235(4) 0.0161(3) 0.0321(4) -0.0037(3) 0.0041(3) 0.0029(3)
Cl1B 0.01595(10) 0.02566(12) 0.02468(12) -0.00395(9) 0.00332(8) 0.00150(9)
O1B 0.0176(4) 0.0425(5) 0.0265(4) -0.0108(4) 0.0053(3) -0.0058(4)
O2B 0.0193(4) 0.0589(7) 0.0407(6) -0.0226(5) 0.0006(4) 0.0117(4)
O3B 0.0445(7) 0.0948(12) 0.0231(5) -0.0201(6) 0.0026(5) -0.0055(7)
O4B 0.0417(7) 0.0322(6) 0.1256(16) 0.0221(8) 0.0015(9) -0.0042(5)

loop_
_atom_type_symbol
_atom_type_description
_atom_type_scat_dispersion_real
_atom_type_scat_dispersion_imag
_atom_type_scat_source
C C 0.0033 0.0016 'International Tables Vol C Tables 4.2.6.8 and 6.1.1.4'
H H 0.0000 0.0000 'International Tables Vol C Tables 4.2.6.8 and 6.1.1.4'
N N 0.0061 0.0033 'International Tables Vol C Tables 4.2.6.8 and 6.1.1.4'
O O 0.0106 0.0060 'International Tables Vol C Tables 4.2.6.8 and 6.1.1.4'
Cl Cl 0.1484 0.1585 'International Tables Vol C Tables 4.2.6.8 and 6.1.1.4'
Ru Ru -1.2594 0.8363 'International Tables Vol C Tables 4.2.6.8 and 6.1.1.4'

loop_
_geom_angle_atom_site_label_1
_geom_angle_atom_site_label_2
_geom_angle_atom_site_label_3
_geom_angle
N5 Ru1 N1 96.53(3)
N5 Ru1 N6 80.07(3)
N1 Ru1 N6 88.91(3)
N5 Ru1 N2 171.15(3)
N1 Ru1 N2 77.67(3)
N6 Ru1 N2 93.03(3)
N5 Ru1 N4 79.27(3)
N1 Ru1 N4 93.24(3)
N6 Ru1 N4 159.34(3)
N2 Ru1 N4 107.51(3)
N5 Ru1 O3 86.18(3)
N1 Ru1 O3 176.65(3)
N6 Ru1 O3 89.63(3)
N2 Ru1 O3 99.40(3)
N4 Ru1 O3 89.20(3)
C1 N1 C5 118.16(8)
C1 N1 Ru1 124.94(7)
C5 N1 Ru1 116.74(6)
N3 N2 C6 106.22(8)
N3 N2 Ru1 136.93(7)
C6 N2 Ru1 114.03(6)
N2 N3 C8 110.82(8)
C12 N4 C16 117.83(9)
C12 N4 Ru1 129.21(7)
C16 N4 Ru1 112.94(6)
C21 N5 C17 122.18(8)
C21 N5 Ru1 118.32(7)
C17 N5 Ru1 119.43(7)
C26 N6 C22 118.51(9)
C26 N6 Ru1 128.19(8)
C22 N6 Ru1 113.25(7)
C9 O2 C10 115.32(8)
N1 C1 C2 122.52(9)
C1 C2 C3 119.11(9)
C2 C3 C4 119.04(9)
C3 C4 C5 119.06(9)
N1 C5 C4 122.04(9)
N1 C5 C6 113.65(8)
C4 C5 C6 124.28(9)
N2 C6 C7 110.40(8)
N2 C6 C5 115.38(8)
C7 C6 C5 134.21(9)
C8 C7 C6 104.54(8)
N3 C8 C7 108.01(8)
N3 C8 C9 119.39(9)
C7 C8 C9 132.59(9)
O1 C9 O2 125.69(9)
O1 C9 C8 122.69(9)
O2 C9 C8 111.61(9)
O2 C10 C11 107.13(10)
N4 C12 C13 123.02(10)
C14 C13 C12 118.88(11)
C13 C14 C15 119.08(10)
C14 C15 C16 119.27(10)
N4 C16 C15 121.90(9)
N4 C16 C17 115.18(8)
C15 C16 C17 122.92(9)
N5 C17 C18 119.87(9)
N5 C17 C16 113.03(8)
C18 C17 C16 127.10(9)
C19 C18 C17 118.61(10)
C20 C19 C18 120.67(9)
C19 C20 C21 118.53(10)
N5 C21 C20 120.12(9)
N5 C21 C22 113.37(8)
C20 C21 C22 126.51(9)
N6 C22 C23 121.53(10)
N6 C22 C21 114.95(9)
C23 C22 C21 123.51(10)
C22 C23 C24 119.07(11)
C25 C24 C23 119.22(11)
C26 C25 C24 119.05(11)
N6 C26 C25 122.59(11)
O3A Cl1A O2A 111.22(6)
O3A Cl1A O1A 110.09(6)
O2A Cl1A O1A 109.99(6)
O3A Cl1A O4A 109.37(6)
O2A Cl1A O4A 108.02(5)
O1A Cl1A O4A 108.07(6)
O4B Cl1B O2B 110.27(10)
O4B Cl1B O3B 111.57(12)
O2B Cl1B O3B 109.81(9)
O4B Cl1B O1B 108.49(8)
O2B Cl1B O1B 108.47(6)
O3B Cl1B O1B 108.15(8)

loop_
_geom_bond_atom_site_label_1
_geom_bond_atom_site_label_2
_geom_bond_distance
Ru1 N5 1.9578(8)
Ru1 N1 2.0341(8)
Ru1 N6 2.0585(9)
Ru1 N2 2.0853(8)
Ru1 N4 2.0902(8)
Ru1 O3 2.1480(8)
N1 C1 1.3461(12)
N1 C5 1.3640(12)
N2 N3 1.3385(11)
N2 C6 1.3535(12)
N3 C8 1.3585(13)
N4 C12 1.3442(13)
N4 C16 1.3704(12)
N5 C21 1.3475(13)
N5 C17 1.3513(12)
N6 C26 1.3445(14)
N6 C22 1.3662(13)
O1 C9 1.2084(13)
O2 C9 1.3301(13)
O2 C10 1.4642(13)
C1 C2 1.3872(14)
C2 C3 1.3876(15)
C3 C4 1.3876(14)
C4 C5 1.3882(14)
C5 C6 1.4540(13)
C6 C7 1.4010(13)
C7 C8 1.3803(14)
C8 C9 1.4743(13)
C10 C11 1.5028(18)
C12 C13 1.3926(16)
C13 C14 1.3876(18)
C14 C15 1.3878(17)
C15 C16 1.3937(14)
C16 C17 1.4709(14)
C17 C18 1.3916(14)
C18 C19 1.3910(16)
C19 C20 1.3889(16)
C20 C21 1.3912(14)
C21 C22 1.4731(14)
C22 C23 1.3896(15)
C23 C24 1.3907(18)
C24 C25 1.384(2)
C25 C26 1.3828(17)
Cl1A O3A 1.4282(9)
Cl1A O2A 1.4310(8)
Cl1A O1A 1.4329(9)
Cl1A O4A 1.4672(9)
Cl1B O4B 1.4239(14)
Cl1B O2B 1.4277(10)
Cl1B O3B 1.4303(13)
Cl1B O1B 1.4660(10)

loop_
_geom_torsion_atom_site_label_1
_geom_torsion_atom_site_label_2
_geom_torsion_atom_site_label_3
_geom_torsion_atom_site_label_4
_geom_torsion
C6 N2 N3 C8 -0.65(11)
Ru1 N2 N3 C8 -159.44(8)
C5 N1 C1 C2 -0.17(15)
Ru1 N1 C1 C2 174.96(8)
N1 C1 C2 C3 -1.26(16)
C1 C2 C3 C4 0.62(16)
C2 C3 C4 C5 1.37(16)
C1 N1 C5 C4 2.28(14)
Ru1 N1 C5 C4 -173.25(8)
C1 N1 C5 C6 -176.23(9)
Ru1 N1 C5 C6 8.24(11)
C3 C4 C5 N1 -2.90(16)
C3 C4 C5 C6 175.45(10)
N3 N2 C6 C7 0.32(11)
Ru1 N2 C6 C7 164.63(7)
N3 N2 C6 C5 -178.81(9)
Ru1 N2 C6 C5 -14.50(11)
N1 C5 C6 N2 4.44(13)
C4 C5 C6 N2 -174.04(10)
N1 C5 C6 C7 -174.42(11)
C4 C5 C6 C7 7.11(18)
N2 C6 C7 C8 0.12(12)
C5 C6 C7 C8 179.01(11)
N2 N3 C8 C7 0.74(12)
N2 N3 C8 C9 -178.55(9)
C6 C7 C8 N3 -0.50(11)
C6 C7 C8 C9 178.65(11)
C10 O2 C9 O1 0.44(16)
C10 O2 C9 C8 -179.21(9)
N3 C8 C9 O1 -2.12(16)
C7 C8 C9 O1 178.80(12)
N3 C8 C9 O2 177.55(9)
C7 C8 C9 O2 -1.53(17)
C9 O2 C10 C11 166.62(10)
C16 N4 C12 C13 1.62(15)
Ru1 N4 C12 C13 -176.70(8)
N4 C12 C13 C14 -0.60(18)
C12 C13 C14 C15 -0.54(18)
C13 C14 C15 C16 0.59(17)
C12 N4 C16 C15 -1.55(14)
Ru1 N4 C16 C15 177.04(8)
C12 N4 C16 C17 178.71(9)
Ru1 N4 C16 C17 -2.70(10)
C14 C15 C16 N4 0.46(16)
C14 C15 C16 C17 -179.81(10)
C21 N5 C17 C18 -1.29(14)
Ru1 N5 C17 C18 175.56(7)
C21 N5 C17 C16 179.10(8)
Ru1 N5 C17 C16 -4.04(11)
N4 C16 C17 N5 4.32(12)
C15 C16 C17 N5 -175.42(9)
N4 C16 C17 C18 -175.25(9)
C15 C16 C17 C18 5.01(16)
N5 C17 C18 C19 1.55(14)
C16 C17 C18 C19 -178.90(10)
C17 C18 C19 C20 -0.30(16)
C18 C19 C20 C21 -1.21(16)
C17 N5 C21 C20 -0.27(14)
Ru1 N5 C21 C20 -177.16(7)
C17 N5 C21 C22 179.10(8)
Ru1 N5 C21 C22 2.21(11)
C19 C20 C21 N5 1.52(15)
C19 C20 C21 C22 -177.77(10)
C26 N6 C22 C23 -0.76(15)
Ru1 N6 C22 C23 -178.39(8)
C26 N6 C22 C21 179.07(10)
Ru1 N6 C22 C21 1.45(11)
N5 C21 C22 N6 -2.36(12)
C20 C21 C22 N6 176.97(10)
N5 C21 C22 C23 177.47(9)
C20 C21 C22 C23 -3.20(16)
N6 C22 C23 C24 0.95(16)
C21 C22 C23 C24 -178.87(10)
C22 C23 C24 C25 0.15(17)
C23 C24 C25 C26 -1.39(19)
C22 N6 C26 C25 -0.55(18)
Ru1 N6 C26 C25 176.67(10)
C24 C25 C26 N6 1.6(2)
